data_7027775
loop_
_publ_author_name
'Losehand, Udo'
'Mitzel, Norbert W.'
'Rankin, David W. H.'

_publ_section_title
;
 Synthesis and molecular structures of
 N,N-dimethylhydroxylamino-trichlorosilane and -germane&#x200A;&#x2020;
;
_journal_issue 24
_journal_name_full 'Journal of the Chemical Society, Dalton Transactions'
_journal_page_first 4291
_journal_paper_doi 10.1039/a906688h
_journal_year 1999
_chemical_formula_sum 'C2 H6 Cl3 N O Si'
_chemical_formula_weight 194.52
_chemical_name_systematic
; 
 O-Trichlorsilyl-N,N-dimethylhydroxylamin 
;
_space_group_IT_number 14
_symmetry_cell_setting monoclinic
_symmetry_space_group_name_Hall '-P 2ybc'
_symmetry_space_group_name_H-M 'P 1 21/c 1'
_atom_sites_solution_hydrogens geom
_atom_sites_solution_primary direct
_atom_sites_solution_secondary difmap
_audit_creation_method SHELXL
_cell_angle_alpha 90.00
_cell_angle_beta 98.37(1)
_cell_angle_gamma 90.00
_cell_formula_units_Z 8
_cell_length_a 11.585(1)
_cell_length_b 7.487(1)
_cell_length_c 19.069(2)
_cell_measurement_reflns_used 96
_cell_measurement_temperature 149(2)
_cell_measurement_theta_max 23
_cell_measurement_theta_min 18
_cell_volume 1636.4(3)
_computing_cell_refinement 'CAD4 5.0'
_computing_data_collection 'CAD4 5.0'
_computing_data_reduction CADSHEL
_computing_molecular_graphics 'SHELXTL 5.01'
_computing_publication_material 'SHELXTL 5.01'
_computing_structure_refinement 'SHELXL-93 (Sheldrick, 1993)'
_computing_structure_solution 'SHELXS-86 (Sheldrick, 1990)'
_diffrn_ambient_temperature 149(2)
_diffrn_radiation_monochromator graphite
_diffrn_radiation_source 'fine-focus sealed tube'
_diffrn_radiation_type MoK\a
_diffrn_radiation_wavelength 0.71073
_diffrn_reflns_av_R_equivalents 0.0320
_diffrn_reflns_av_sigmaI/netI 0.0159
_diffrn_reflns_limit_h_max 14
_diffrn_reflns_limit_h_min -14
_diffrn_reflns_limit_k_max 9
_diffrn_reflns_limit_k_min 0
_diffrn_reflns_limit_l_max 24
_diffrn_reflns_limit_l_min 0
_diffrn_reflns_number 3642
_diffrn_reflns_theta_max 26.92
_diffrn_reflns_theta_min 3.25
_diffrn_standards_decay_% None
_diffrn_standards_interval_time 60
_diffrn_standards_number 3
_exptl_absorpt_coefficient_mu 1.184
_exptl_absorpt_correction_type none
_exptl_crystal_colour Colorless
_exptl_crystal_density_diffrn 1.579
_exptl_crystal_description Column
_exptl_crystal_F_000 784
_exptl_crystal_size_max 1.4
_exptl_crystal_size_mid 0.3
_exptl_crystal_size_min 0.3
_refine_diff_density_max 0.539
_refine_diff_density_min -0.455
_refine_diff_density_rms 0.097
_refine_ls_extinction_coef 0.0016(5)
_refine_ls_extinction_expression Fc^*^=kFc[1+0.001xFc^2^\l^3^/sin(2\q)]^-1/4^
_refine_ls_extinction_method SHELXL
_refine_ls_goodness_of_fit_all 1.103
_refine_ls_goodness_of_fit_obs 1.128
_refine_ls_hydrogen_treatment refall
_refine_ls_matrix_type full
_refine_ls_number_parameters 184
_refine_ls_number_reflns 3532
_refine_ls_number_restraints 0
_refine_ls_restrained_S_all 1.174
_refine_ls_restrained_S_obs 1.128
_refine_ls_R_factor_all 0.0478
_refine_ls_R_factor_obs 0.0355
_refine_ls_shift/esd_max 0.001
_refine_ls_shift/esd_mean 0.000
_refine_ls_structure_factor_coef Fsqd
_refine_ls_weighting_details 'w=1/[\s^2^(Fo^2^)+(0.0576P)^2^+0.5440P] where P=(Fo^2^+2Fc^2^)/3'
_refine_ls_weighting_scheme calc
_refine_ls_wR_factor_all 0.1029
_refine_ls_wR_factor_obs 0.0897
_reflns_number_observed 2944
_reflns_number_total 3545
_reflns_observed_criterion >2sigma(I)
_cod_data_source_file 906688hsup1.cif
_cod_data_source_block los10
_cod_depositor_comments
;
The following automatic conversions were performed:

'_symmetry_cell_setting' value 'Monoclinic' changed to 'monoclinic'
according to /home/saulius/struct/CIF-dictionaries/cif_core.dic
dictionary named 'cif_core.dic' version 2.4.2 from
2011-04-26.

'_exptl_absorpt_correction_type' value 'None' changed to
'none' according to
/home/saulius/struct/CIF-dictionaries/cif_core.dic dictionary named
'cif_core.dic' version 2.4.2 from 2011-04-26.

Automatic conversion script
Id: cif_fix_values 1891 2012-01-12 08:04:46Z andrius 

The following automatic conversions were performed:

'_refine_ls_weighting_scheme' value 'calc
w=1/[\s^2^(Fo^2^)+(0.0576P)^2^+0.5440P] where P=(Fo^2^+2Fc^2^)/3' was
changed to 'calc'. New tag '_refine_ls_weighting_details' was
created. The value of the new tag was set to
'w=1/[\s^2^(Fo^2^)+(0.0576P)^2^+0.5440P] where P=(Fo^2^+2Fc^2^)/3'.

Automatic conversion script
Id: cif_fix_values 3143 2015-03-26 13:38:13Z robertas 
;
_cod_original_sg_symbol_H-M P2(1)/c
_cod_database_code 7027775

loop_
_symmetry_equiv_pos_as_xyz
'x, y, z'
'-x, y+1/2, -z+1/2'
'-x, -y, -z'
'x, -y-1/2, z-1/2'

loop_
_atom_site_aniso_label
_atom_site_aniso_U_11
_atom_site_aniso_U_22
_atom_site_aniso_U_33
_atom_site_aniso_U_23
_atom_site_aniso_U_13
_atom_site_aniso_U_12
Si1 0.0198(3) 0.0273(3) 0.0291(3) -0.0012(2) 0.0032(2) -0.0016(2)
Cl1 0.0480(3) 0.0456(3) 0.0402(3) -0.0118(2) -0.0008(2) -0.0150(3)
Cl2 0.0377(3) 0.0471(3) 0.0330(3) 0.0025(2) 0.0105(2) -0.0035(2)
Cl3 0.0257(3) 0.0450(3) 0.0742(4) -0.0003(3) 0.0203(3) 0.0043(2)
Si1A 0.0189(2) 0.0298(3) 0.0287(3) 0.0008(2) 0.0024(2) 0.0016(2)
Cl1A 0.0416(3) 0.0447(3) 0.0385(3) 0.0098(2) 0.0026(2) 0.0158(2)
Cl2A 0.0230(2) 0.0393(3) 0.0573(3) -0.0063(2) 0.0095(2) -0.0062(2)
Cl3A 0.0359(3) 0.0534(4) 0.0361(3) 0.0007(2) 0.0129(2) 0.0077(2)
O1 0.0306(7) 0.0301(8) 0.0396(8) 0.0001(6) -0.0096(6) -0.0019(6)
O1A 0.0284(7) 0.0313(8) 0.0354(7) 0.0034(6) -0.0067(6) -0.0009(6)
N1 0.0323(9) 0.0285(9) 0.0499(11) -0.0039(8) -0.0139(8) -0.0031(7)
N1A 0.0290(9) 0.0296(9) 0.0366(9) 0.0057(7) -0.0036(7) 0.0011(7)
C1A 0.0463(14) 0.0371(13) 0.060(2) 0.0013(12) 0.0060(12) 0.0115(11)
C2A 0.0438(14) 0.0427(14) 0.062(2) 0.0169(13) 0.0018(13) -0.0087(12)
C1 0.051(2) 0.0397(14) 0.068(2) -0.0179(14) -0.0149(14) 0.0113(12)
C2 0.053(2) 0.042(2) 0.088(2) 0.008(2) -0.005(2) -0.0192(13)

loop_
_atom_site_label
_atom_site_type_symbol
_atom_site_fract_x
_atom_site_fract_y
_atom_site_fract_z
_atom_site_U_iso_or_equiv
_atom_site_thermal_displace_type
_atom_site_occupancy
_atom_site_calc_flag
Si1 Si 0.15795(4) 0.04183(7) 0.86037(3) 0.02544(14) Uani 1 d
Cl1 Cl 0.05221(5) -0.09326(8) 0.78512(3) 0.0453(2) Uani 1 d
Cl2 Cl 0.11580(5) -0.02798(8) 0.95536(3) 0.0388(2) Uani 1 d
Cl3 Cl 0.32496(5) -0.03025(9) 0.85808(4) 0.0470(2) Uani 1 d
Si1A Si 0.34028(4) -0.19354(8) 0.64052(3) 0.02591(14) Uani 1 d
Cl1A Cl 0.43495(5) -0.33168(8) 0.71972(3) 0.0419(2) Uani 1 d
Cl2A Cl 0.17249(4) -0.27427(8) 0.63072(3) 0.0395(2) Uani 1 d
Cl3A Cl 0.40221(5) -0.25181(9) 0.54937(3) 0.0411(2) Uani 1 d
O1 O 0.13207(13) 0.2496(2) 0.84088(8) 0.0349(3) Uani 1 d
O1A O 0.35881(13) 0.0138(2) 0.66409(8) 0.0328(3) Uani 1 d
N1 N 0.2081(2) 0.3471(3) 0.89819(11) 0.0389(5) Uani 1 d
N1A N 0.28788(15) 0.1109(2) 0.60437(9) 0.0326(4) Uani 1 d
C1A C 0.2019(3) 0.2101(4) 0.6374(2) 0.0478(6) Uani 1 d
H11A H 0.2397(34) 0.2901(50) 0.6730(19) 0.080 Uiso 1 d
H12A H 0.1587(33) 0.2711(49) 0.5974(20) 0.080 Uiso 1 d
H13A H 0.1501(33) 0.1277(53) 0.6559(19) 0.080 Uiso 1 d
C2A C 0.3707(3) 0.2294(4) 0.5766(2) 0.0499(6) Uani 1 d
H21A H 0.4264(35) 0.1593(51) 0.5578(19) 0.080 Uiso 1 d
H22A H 0.3250(29) 0.2949(42) 0.5399(17) 0.057(8) Uiso 1 d
H23A H 0.4071(26) 0.3056(40) 0.6160(15) 0.049(8) Uiso 1 d
C1 C 0.1278(3) 0.4568(4) 0.9316(2) 0.0552(7) Uani 1 d
H11 H 0.1737(34) 0.5202(49) 0.9659(21) 0.080 Uiso 1 d
H12 H 0.0930(33) 0.5391(53) 0.8964(19) 0.080 Uiso 1 d
H13 H 0.0841(34) 0.3808(53) 0.9555(20) 0.080 Uiso 1 d
C2 C 0.2846(3) 0.4548(4) 0.8605(2) 0.0624(8) Uani 1 d
H21 H 0.3246(35) 0.5135(50) 0.8937(21) 0.080 Uiso 1 d
H22 H 0.3317(33) 0.3775(53) 0.8319(19) 0.080 Uiso 1 d
H23 H 0.2365(31) 0.5443(50) 0.8237(19) 0.080 Uiso 1 d

loop_
_atom_type_symbol
_atom_type_description
_atom_type_scat_dispersion_real
_atom_type_scat_dispersion_imag
_atom_type_scat_source
C C 0.0033 0.0016 'International Tables Vol C Tables 4.2.6.8 and 6.1.1.4'
H H 0.0000 0.0000 'International Tables Vol C Tables 4.2.6.8 and 6.1.1.4'
N N 0.0061 0.0033 'International Tables Vol C Tables 4.2.6.8 and 6.1.1.4'
O O 0.0106 0.0060 'International Tables Vol C Tables 4.2.6.8 and 6.1.1.4'
Si Si 0.0817 0.0704 'International Tables Vol C Tables 4.2.6.8 and 6.1.1.4'
Cl Cl 0.1484 0.1585 'International Tables Vol C Tables 4.2.6.8 and 6.1.1.4'

loop_
_geom_angle_atom_site_label_1
_geom_angle_atom_site_label_2
_geom_angle_atom_site_label_3
_geom_angle
O1 Si1 Cl2 113.29(7)
O1 Si1 Cl3 113.52(7)
Cl2 Si1 Cl3 108.03(4)
O1 Si1 Cl1 104.23(6)
Cl2 Si1 Cl1 107.95(3)
Cl3 Si1 Cl1 109.62(4)
O1A Si1A Cl1A 104.33(6)
O1A Si1A Cl2A 113.53(6)
Cl1A Si1A Cl2A 109.09(4)
O1A Si1A Cl3A 113.30(6)
Cl1A Si1A Cl3A 108.09(3)
Cl2A Si1A Cl3A 108.26(4)
N1 O1 Si1 103.44(11)
N1A O1A Si1A 102.63(11)
C1 N1 C2 112.1(3)
C1 N1 O1 104.5(2)
C2 N1 O1 104.2(2)
C1A N1A C2A 111.9(2)
C1A N1A O1A 104.7(2)
C2A N1A O1A 104.7(2)
N1A C1A H11A 110.7(22)
N1A C1A H12A 102.0(22)
H11A C1A H12A 113.2(30)
N1A C1A H13A 109.5(22)
H11A C1A H13A 112.5(30)
H12A C1A H13A 108.3(30)
N1A C2A H21A 108.7(23)
N1A C2A H22A 104.8(19)
H21A C2A H22A 110.2(28)
N1A C2A H23A 107.8(17)
H21A C2A H23A 111.8(28)
H22A C2A H23A 113.2(25)
N1 C1 H11 105.3(23)
N1 C1 H12 106.7(21)
H11 C1 H12 108.0(31)
N1 C1 H13 107.4(24)
H11 C1 H13 105.7(31)
H12 C1 H13 122.5(33)
N1 C2 H21 102.8(26)
N1 C2 H22 111.4(22)
H21 C2 H22 114.8(34)
N1 C2 H23 111.9(19)
H21 C2 H23 110.0(32)
H22 C2 H23 106.1(28)

loop_
_geom_bond_atom_site_label_1
_geom_bond_atom_site_label_2
_geom_bond_distance
Si1 O1 1.618(2)
Si1 Cl2 2.0126(7)
Si1 Cl3 2.0152(8)
Si1 Cl1 2.0176(8)
Si1A O1A 1.622(2)
Si1A Cl1A 2.0177(8)
Si1A Cl2A 2.0182(7)
Si1A Cl3A 2.0223(8)
O1 N1 1.491(2)
O1A N1A 1.493(2)
N1 C1 1.455(4)
N1 C2 1.462(4)
N1A C1A 1.457(3)
N1A C2A 1.461(3)
C1A H11A 0.96(4)
C1A H12A 0.96(4)
C1A H13A 0.96(4)
C2A H21A 0.94(4)
C2A H22A 0.95(3)
C2A H23A 0.99(3)
C1 H11 0.91(4)
C1 H12 0.96(4)
C1 H13 0.92(4)
C2 H21 0.85(4)
C2 H22 1.01(4)
C2 H23 1.07(4)

loop_
_geom_torsion_atom_site_label_1
_geom_torsion_atom_site_label_2
_geom_torsion_atom_site_label_3
_geom_torsion_atom_site_label_4
_geom_torsion
Cl2 Si1 O1 N1 61.25(13)
Cl3 Si1 O1 N1 -62.45(13)
Cl1 Si1 O1 N1 178.33(11)
Cl1A Si1A O1A N1A 179.92(9)
Cl2A Si1A O1A N1A -61.42(12)
Cl3A Si1A O1A N1A 62.60(12)
Si1 O1 N1 C1 -121.6(2)
Si1 O1 N1 C2 120.7(2)
Si1A O1A N1A C1A 120.6(2)
Si1A O1A N1A C2A -121.5(2)
